data_7009571
loop_
_publ_author_name
'Ellis, Dianne D.'
'Jelliss, Paul A.'
'Stone, F. Gordon A.'

_publ_section_title
;
 Synthesis of rhenium--platinum complexes bearing carbaborane ligands
 and their unusual dynamic behavior&#x200A;&#x2020;
;
_journal_issue 13
_journal_name_full 'Journal of the Chemical Society, Dalton Transactions'
_journal_page_first 2113
_journal_paper_doi 10.1039/b002043p
_journal_year 2000
_chemical_formula_moiety 'C32 H36 B9 Cl2 O3 P2 Pt Re'
_chemical_formula_sum 'C32 H36 B9 Cl2 O3 P2 Pt Re'
_chemical_formula_weight 1080.03
_chemical_name_systematic
; 
 ? 
;
_space_group_IT_number 2
_symmetry_cell_setting triclinic
_symmetry_space_group_name_Hall '-P 1'
_symmetry_space_group_name_H-M 'P -1'
_atom_sites_solution_hydrogens geom
_atom_sites_solution_primary direct
_atom_sites_solution_secondary difmap
_audit_creation_method SHELXL
_cell_angle_alpha 66.198(14)
_cell_angle_beta 80.290(15)
_cell_angle_gamma 66.735(10)
_cell_formula_units_Z 2
_cell_length_a 11.3019(15)
_cell_length_b 13.0493(12)
_cell_length_c 15.508(4)
_cell_measurement_reflns_used 25
_cell_measurement_temperature 293(2)
_cell_measurement_theta_max 20.72
_cell_measurement_theta_min 2.77
_cell_volume 1922.3(6)
_computing_cell_refinement 'Enraf Nonius CAD4'
_computing_data_collection 'Enraf Nonius CAD4'
_computing_data_reduction 'XCAD4 Siemens Software'
_computing_molecular_graphics 'XP in SHELXTL-PC (Siemens, 1990)'
_computing_publication_material 'SHELXL-93 (Sheldrick, 1993)'
_computing_structure_refinement 'SHELXL-93 (Sheldrick, 1993)'
_computing_structure_solution 'SHELXS-86 (Siemens, 1990)'
_diffrn_ambient_temperature 293(2)
_diffrn_measurement_device Enraf-Nonius
_diffrn_measurement_method '\w scans'
_diffrn_radiation_monochromator graphite
_diffrn_radiation_source 'fine-focus sealed tube'
_diffrn_radiation_type MoK\a
_diffrn_radiation_wavelength 0.71073
_diffrn_reflns_av_R_equivalents 0.0368
_diffrn_reflns_av_sigmaI/netI 0.0741
_diffrn_reflns_limit_h_max 12
_diffrn_reflns_limit_h_min 0
_diffrn_reflns_limit_k_max 15
_diffrn_reflns_limit_k_min -14
_diffrn_reflns_limit_l_max 18
_diffrn_reflns_limit_l_min -18
_diffrn_reflns_number 5329
_diffrn_reflns_theta_max 22.50
_diffrn_reflns_theta_min 1.83
_diffrn_standards_decay_% 0
_diffrn_standards_interval_time 120
_diffrn_standards_number 3
_exptl_absorpt_coefficient_mu 7.035
_exptl_absorpt_correction_T_max 0.93746
_exptl_absorpt_correction_T_min 0.56145
_exptl_absorpt_correction_type psi-scan
_exptl_absorpt_process_details 'XEMP in SHELXTL-PC, (Sheldrick 1990)'
_exptl_crystal_colour orange-yellow
_exptl_crystal_density_diffrn 1.866
_exptl_crystal_density_meas ?
_exptl_crystal_description parallelopiped
_exptl_crystal_F_000 1028
_exptl_crystal_size_max 0.24
_exptl_crystal_size_mid 0.22
_exptl_crystal_size_min 0.18
_refine_diff_density_max 1.936
_refine_diff_density_min -1.296
_refine_diff_density_rms 0.196
_refine_ls_extinction_method none
_refine_ls_goodness_of_fit_all 1.129
_refine_ls_goodness_of_fit_obs 1.230
_refine_ls_hydrogen_treatment constr
_refine_ls_matrix_type full
_refine_ls_number_parameters 451
_refine_ls_number_reflns 4996
_refine_ls_number_restraints 0
_refine_ls_restrained_S_all 1.160
_refine_ls_restrained_S_obs 1.230
_refine_ls_R_factor_all 0.0841
_refine_ls_R_factor_obs 0.0523
_refine_ls_shift/esd_max -0.001
_refine_ls_shift/esd_mean 0.000
_refine_ls_structure_factor_coef Fsqd
_refine_ls_weighting_details 'w=1/[\s^2^(Fo^2^)+(0.0517P)^2^+0.5597P] where P=(Fo^2^+2Fc^2^)/3'
_refine_ls_weighting_scheme calc
_refine_ls_wR_factor_all 0.1256
_refine_ls_wR_factor_obs 0.1109
_reflns_number_observed 3599
_reflns_number_total 5019
_reflns_observed_criterion >2sigma(I)
_cod_data_source_file b002043p.txt
_cod_data_source_block 3a
_cod_depositor_comments
;
The following automatic conversions were performed:
'_symmetry_cell_setting' value 'Triclinic' changed to 'triclinic'
according to '/home/saulius/struct/CIF-dictionaries/cif_core.dic'
dictionary named 'cif_core.dic' version 2.4.1 from 2010-06-29.

Automatic conversion script
Id: cif_fix_enum 1527 2010-12-29 10:47:43Z saulius 

The following automatic conversions were performed:

'_exptl_absorpt_correction_type' tag value 'psi-scans' was replaced
with 'psi-scan' value.

Automatic conversion script
Id: cif_fix_values 1646 2011-03-28 12:23:43Z adriana 

The following automatic conversions were performed:

'_refine_ls_weighting_scheme' value 'calc
w=1/[\s^2^(Fo^2^)+(0.0517P)^2^+0.5597P] where P=(Fo^2^+2Fc^2^)/3' was
changed to 'calc'. New tag '_refine_ls_weighting_details' was
created. The value of the new tag was set to
'w=1/[\s^2^(Fo^2^)+(0.0517P)^2^+0.5597P] where P=(Fo^2^+2Fc^2^)/3'.

Automatic conversion script
Id: cif_fix_values 3143 2015-03-26 13:38:13Z robertas 
;
_cod_original_cell_volume 1922.4(5)
_cod_database_code 7009571

loop_
_symmetry_equiv_pos_as_xyz
'x, y, z'
'-x, -y, -z'

loop_
_atom_site_aniso_label
_atom_site_aniso_U_11
_atom_site_aniso_U_22
_atom_site_aniso_U_33
_atom_site_aniso_U_23
_atom_site_aniso_U_13
_atom_site_aniso_U_12
Pt 0.0246(4) 0.0331(4) 0.0434(4) -0.0143(3) 0.0004(3) -0.0131(3)
Re 0.0301(4) 0.0351(4) 0.0379(4) -0.0102(3) 0.0011(3) -0.0153(3)
P1 0.031(2) 0.036(2) 0.043(3) -0.015(2) 0.004(2) -0.018(2)
P2 0.027(2) 0.037(2) 0.049(3) -0.020(2) -0.005(2) -0.009(2)
C3 0.030(10) 0.072(13) 0.055(12) -0.041(10) 0.000(9) -0.004(9)
O3 0.058(9) 0.106(11) 0.060(9) -0.038(8) -0.007(7) -0.027(8)
C4 0.031(10) 0.069(13) 0.048(11) 0.005(10) 0.008(9) -0.020(10)
O4 0.075(10) 0.050(8) 0.103(12) -0.035(8) 0.019(9) -0.009(8)
C5 0.063(14) 0.052(12) 0.079(15) -0.023(12) -0.023(12) 0.003(11)
O5 0.146(16) 0.116(13) 0.080(11) 0.000(10) 0.039(11) -0.090(13)
C6 0.049(11) 0.032(9) 0.057(11) -0.011(8) -0.012(9) -0.020(8)
C7 0.024(9) 0.075(12) 0.060(11) -0.053(10) 0.019(8) -0.024(9)
C1 0.026(8) 0.049(10) 0.020(8) -0.009(7) 0.005(7) -0.014(8)
C2 0.034(9) 0.046(9) 0.033(9) -0.012(8) -0.008(7) -0.015(8)
B3 0.046(11) 0.035(10) 0.039(11) -0.030(9) 0.025(9) -0.031(9)
B4 0.054(13) 0.051(12) 0.040(11) -0.031(10) 0.003(9) -0.029(10)
B5 0.008(8) 0.027(9) 0.041(11) -0.002(8) -0.011(7) -0.004(7)
B6 0.023(10) 0.046(11) 0.059(13) -0.021(10) -0.013(9) -0.013(9)
B7 0.043(12) 0.034(11) 0.058(13) -0.018(10) -0.007(10) -0.005(9)
B8 0.052(13) 0.034(10) 0.040(11) -0.006(9) -0.001(10) -0.023(10)
B9 0.015(9) 0.041(11) 0.035(10) -0.016(9) 0.002(8) -0.010(8)
B10 0.051(13) 0.056(13) 0.065(14) -0.024(11) 0.001(11) -0.038(11)
B11 0.017(10) 0.063(14) 0.055(13) -0.018(11) -0.008(9) -0.006(10)
C101 0.023(8) 0.036(9) 0.034(9) -0.010(8) 0.009(7) -0.013(7)
C102 0.050(11) 0.060(12) 0.051(11) -0.023(10) -0.018(9) -0.021(10)
C103 0.074(14) 0.050(11) 0.070(14) -0.029(11) -0.020(11) -0.012(10)
C104 0.061(13) 0.082(15) 0.037(11) -0.006(11) -0.025(9) -0.022(12)
C105 0.071(14) 0.069(14) 0.056(13) -0.017(11) -0.020(11) -0.032(12)
C106 0.050(11) 0.029(9) 0.048(11) -0.015(8) -0.009(9) -0.010(8)
C111 0.039(9) 0.035(9) 0.032(9) -0.006(8) -0.006(8) -0.012(8)
C112 0.068(12) 0.043(10) 0.042(10) -0.011(9) 0.004(9) -0.034(10)
C113 0.085(15) 0.052(12) 0.072(14) -0.013(10) -0.010(11) -0.049(11)
C114 0.081(14) 0.061(12) 0.055(12) -0.021(10) -0.015(11) -0.040(11)
C115 0.070(14) 0.066(13) 0.057(12) -0.029(11) -0.004(10) -0.020(11)
C116 0.058(12) 0.034(9) 0.060(12) -0.019(9) 0.011(9) -0.029(9)
C121 0.052(11) 0.029(9) 0.045(10) -0.017(8) 0.006(8) -0.026(8)
C122 0.048(11) 0.044(10) 0.042(10) -0.012(9) -0.007(8) -0.016(9)
C123 0.085(16) 0.063(13) 0.049(12) -0.024(11) -0.011(11) -0.032(12)
C124 0.082(15) 0.044(12) 0.063(13) -0.026(10) 0.017(11) -0.036(12)
C125 0.052(12) 0.046(12) 0.114(18) -0.037(12) 0.018(12) -0.022(10)
C126 0.041(11) 0.047(11) 0.057(12) -0.026(9) 0.009(9) -0.009(9)
C131 0.027(9) 0.069(13) 0.052(11) -0.038(10) 0.005(8) -0.009(9)
C132 0.074(15) 0.118(19) 0.058(15) -0.026(14) 0.011(12) -0.049(15)
C133 0.087(19) 0.184(30) 0.075(19) -0.069(20) 0.010(15) -0.068(20)
C134 0.064(16) 0.180(30) 0.047(15) -0.031(18) -0.025(12) -0.036(18)
C135 0.074(17) 0.077(16) 0.078(18) -0.006(14) -0.004(14) 0.005(13)
C136 0.069(14) 0.063(13) 0.065(14) -0.022(11) -0.006(11) -0.027(12)
C200 0.509(86) 0.251(48) 0.180(41) 0.028(36) -0.008(46) -0.306(59)
Cl1 0.243(14) 0.159(9) 0.309(16) -0.020(10) -0.088(12) -0.082(10)
Cl2 0.265(14) 0.213(11) 0.175(10) -0.085(9) 0.001(9) -0.098(11)

loop_
_atom_site_label
_atom_site_type_symbol
_atom_site_fract_x
_atom_site_fract_y
_atom_site_fract_z
_atom_site_U_iso_or_equiv
_atom_site_thermal_displace_type
_atom_site_occupancy
_atom_site_calc_flag
_atom_site_refinement_flags
_atom_site_disorder_group
Pt Pt -0.17678(5) -0.02362(5) 0.27156(4) 0.0329(2) Uani 1 d . .
Re Re 0.02511(6) 0.04061(5) 0.17055(4) 0.0346(2) Uani 1 d . .
P1 P -0.2506(4) -0.1562(3) 0.3806(3) 0.0352(10) Uani 1 d . .
P2 P -0.3896(4) 0.1027(4) 0.2400(3) 0.0364(10) Uani 1 d . .
C3 C -0.0994(15) 0.0526(16) 0.0907(12) 0.051(5) Uani 1 d . .
O3 O -0.1652(12) 0.0589(12) 0.0384(9) 0.072(4) Uani 1 d . .
C4 C -0.0773(16) 0.1879(18) 0.1839(12) 0.059(5) Uani 1 d . .
O4 O -0.1358(13) 0.2784(11) 0.1961(10) 0.081(4) Uani 1 d . .
C5 C 0.0854(19) 0.1364(17) 0.0545(15) 0.070(6) Uani 1 d . .
O5 O 0.1241(17) 0.1907(14) -0.0182(11) 0.117(6) Uani 1 d . .
C6 C -0.4157(15) -0.0768(13) 0.3988(11) 0.045(4) Uani 1 d . .
H6A H -0.4579(15) -0.1341(13) 0.4320(11) 0.054 Uiso 1 calc R .
H6B H -0.4214(15) -0.0332(13) 0.4383(11) 0.054 Uiso 1 calc R .
C7 C -0.4842(14) 0.0091(14) 0.3095(11) 0.044(4) Uani 1 d . .
H7A H -0.5694(14) 0.0592(14) 0.3228(11) 0.053 Uiso 1 calc R .
H7B H -0.4937(14) -0.0343(14) 0.2745(11) 0.053 Uiso 1 calc R .
C1 C 0.2245(13) -0.1085(13) 0.1845(9) 0.034(4) Uani 1 d . .
H1 H 0.2593(13) -0.0835(13) 0.1110(9) 0.040 Uiso 1 calc R .
C2 C 0.1161(13) -0.1657(13) 0.2167(10) 0.037(4) Uani 1 d . .
H2 H 0.0784(13) -0.1848(13) 0.1663(10) 0.044 Uiso 1 calc R .
B3 B 0.0159(17) -0.1202(14) 0.3016(12) 0.032(4) Uani 1 d . .
B4 B 0.0915(18) -0.0310(16) 0.3294(12) 0.041(5) Uani 1 d . .
H4 H 0.0405(18) 0.0374(16) 0.3605(12) 0.049 Uiso 1 calc R .
B5 B 0.2207(14) -0.0265(14) 0.2485(11) 0.029(4) Uani 1 d . .
H5 H 0.2530(14) 0.0501(14) 0.2232(11) 0.034 Uiso 1 calc R .
B6 B 0.3344(16) -0.1708(15) 0.2701(13) 0.040(5) Uani 1 d . .
H6 H 0.4375(16) -0.1861(15) 0.2563(13) 0.048 Uiso 1 calc R .
B7 B 0.2692(18) -0.2611(16) 0.2511(14) 0.047(5) Uani 1 d . .
H7 H 0.3285(18) -0.3344(16) 0.2265(14) 0.056 Uiso 1 calc R .
B8 B 0.1345(18) -0.2658(16) 0.3285(12) 0.042(5) Uani 1 d . .
H8 H 0.1041(18) -0.3437(16) 0.3549(12) 0.051 Uiso 1 calc R .
B9 B 0.1253(14) -0.1826(14) 0.3969(12) 0.030(4) Uani 1 d . .
H9 H 0.0891(14) -0.2061(14) 0.4700(12) 0.036 Uiso 1 calc R .
B10 B 0.2528(19) -0.1269(17) 0.3598(14) 0.050(5) Uani 1 d . .
H10 H 0.3051(19) -0.1156(17) 0.4070(14) 0.061 Uiso 1 calc R .
B11 B 0.2767(16) -0.2747(18) 0.3695(14) 0.049(5) Uani 1 d . .
H11 H 0.3378(16) -0.3570(18) 0.4232(14) 0.058 Uiso 1 calc R .
C101 C -0.1779(13) -0.2351(13) 0.4964(10) 0.033(4) Uani 1 d . .
C102 C -0.1038(15) -0.3580(15) 0.5309(11) 0.050(4) Uani 1 d . .
H102 H -0.0938(15) -0.4032(15) 0.4949(11) 0.060 Uiso 1 calc R .
C103 C -0.0469(18) -0.4118(16) 0.6155(13) 0.063(5) Uani 1 d . .
H103 H 0.0037(18) -0.4932(16) 0.6372(13) 0.076 Uiso 1 calc R .
C104 C -0.0647(17) -0.3436(18) 0.6710(12) 0.063(5) Uani 1 d . .
H104 H -0.0284(17) -0.3810(18) 0.7305(12) 0.076 Uiso 1 calc R .
C105 C -0.1346(18) -0.2234(17) 0.6380(13) 0.063(5) Uani 1 d . .
H105 H -0.1436(18) -0.1779(17) 0.6735(13) 0.075 Uiso 1 calc R .
C106 C -0.1917(15) -0.1704(13) 0.5513(11) 0.042(4) Uani 1 d . .
H106 H -0.2410(15) -0.0887(13) 0.5292(11) 0.051 Uiso 1 calc R .
C111 C -0.2557(14) -0.2664(12) 0.3422(10) 0.037(4) Uani 1 d . .
C112 C -0.3084(16) -0.3531(13) 0.3990(11) 0.049(4) Uani 1 d . .
H112 H -0.3398(16) -0.3540(13) 0.4586(11) 0.059 Uiso 1 calc R .
C113 C -0.3152(18) -0.4365(15) 0.3696(14) 0.064(5) Uani 1 d . .
H113 H -0.3505(18) -0.4930(15) 0.4093(14) 0.076 Uiso 1 calc R .
C114 C -0.2701(18) -0.4369(16) 0.2820(13) 0.059(5) Uani 1 d . .
H114 H -0.2756(18) -0.4930(16) 0.2619(13) 0.071 Uiso 1 calc R .
C115 C -0.2152(17) -0.3518(16) 0.2224(13) 0.064(5) Uani 1 d . .
H115 H -0.1824(17) -0.3514(16) 0.1631(13) 0.077 Uiso 1 calc R .
C116 C -0.2119(15) -0.2687(13) 0.2557(12) 0.048(4) Uani 1 d . .
H116 H -0.1776(15) -0.2112(13) 0.2164(12) 0.057 Uiso 1 calc R .
C121 C -0.4425(15) 0.2173(12) 0.2890(10) 0.038(4) Uani 1 d . .
C122 C -0.3610(16) 0.2210(14) 0.3460(10) 0.045(4) Uani 1 d . .
H122 H -0.2780(16) 0.1637(14) 0.3567(10) 0.054 Uiso 1 calc R .
C123 C -0.3976(20) 0.3041(16) 0.3860(12) 0.061(5) Uani 1 d . .
H123 H -0.3415(20) 0.3024(16) 0.4245(12) 0.073 Uiso 1 calc R .
C124 C -0.5170(20) 0.3895(16) 0.3692(13) 0.059(5) Uani 1 d . .
H124 H -0.5419(20) 0.4497(16) 0.3934(13) 0.071 Uiso 1 calc R .
C125 C -0.6008(18) 0.3874(15) 0.3167(15) 0.069(6) Uani 1 d . .
H125 H -0.6847(18) 0.4432(15) 0.3093(15) 0.083 Uiso 1 calc R .
C126 C -0.5647(16) 0.3053(14) 0.2747(11) 0.050(4) Uani 1 d . .
H126 H -0.6222(16) 0.3086(14) 0.2365(11) 0.060 Uiso 1 calc R .
C131 C -0.4502(14) 0.1819(16) 0.1202(12) 0.048(4) Uani 1 d . .
C132 C -0.5054(19) 0.1340(20) 0.0782(15) 0.083(7) Uani 1 d . .
H132 H -0.5216(19) 0.0644(20) 0.1154(15) 0.099 Uiso 1 calc R .
C133 C -0.5354(22) 0.1846(28) -0.0125(18) 0.103(9) Uani 1 d . .
H133 H -0.5667(22) 0.1470(28) -0.0381(18) 0.124 Uiso 1 calc R .
C134 C -0.5214(21) 0.2873(28) -0.0671(16) 0.100(9) Uani 1 d . .
H134 H -0.5450(21) 0.3232(28) -0.1301(16) 0.120 Uiso 1 calc R .
C135 C -0.4722(22) 0.3397(20) -0.0302(17) 0.095(7) Uani 1 d . .
H135 H -0.4627(22) 0.4123(20) -0.0685(17) 0.114 Uiso 1 calc R .
C136 C -0.4338(18) 0.2856(17) 0.0675(13) 0.064(5) Uani 1 d . .
H136 H -0.3992(18) 0.3215(17) 0.0926(13) 0.077 Uiso 1 calc R .
C200 C 0.1773(52) 0.4965(39) 0.0257(29) 0.294(30) Uani 1 d . .
H20A H 0.1125(52) 0.5442(39) -0.0230(29) 0.352 Uiso 1 calc R .
H20B H 0.2610(52) 0.4818(39) -0.0053(29) 0.352 Uiso 1 calc R .
Cl1 Cl 0.1650(13) 0.5809(10) 0.0935(10) 0.246(6) Uani 1 d . .
Cl2 Cl 0.1609(12) 0.3758(11) 0.0812(8) 0.210(5) Uani 1 d . .

loop_
_atom_type_symbol
_atom_type_description
_atom_type_scat_dispersion_real
_atom_type_scat_dispersion_imag
_atom_type_scat_source
C C 0.0033 0.0016 'International Tables Vol C Tables 4.2.6.8 and 6.1.1.4'
H H 0.0000 0.0000 'International Tables Vol C Tables 4.2.6.8 and 6.1.1.4'
B B 0.0013 0.0007 'International Tables Vol C Tables 4.2.6.8 and 6.1.1.4'
O O 0.0106 0.0060 'International Tables Vol C Tables 4.2.6.8 and 6.1.1.4'
P P 0.1023 0.0942 'International Tables Vol C Tables 4.2.6.8 and 6.1.1.4'
Cl Cl 0.1484 0.1585 'International Tables Vol C Tables 4.2.6.8 and 6.1.1.4'
Re Re -1.0185 7.2310 'International Tables Vol C Tables 4.2.6.8 and 6.1.1.4'
Pt Pt -1.7033 8.3905 'International Tables Vol C Tables 4.2.6.8 and 6.1.1.4'

loop_
_geom_angle_atom_site_label_1
_geom_angle_atom_site_label_2
_geom_angle_atom_site_label_3
_geom_angle
_geom_angle_site_symmetry_1
_geom_angle_site_symmetry_3
_geom_angle_publ_flag
B3 Pt P1 97.0(4) . . y
B3 Pt P2 173.4(4) . . y
P1 Pt P2 86.89(15) . . y
B3 Pt Re 54.2(4) . . y
P1 Pt Re 150.75(11) . . y
P2 Pt Re 122.29(10) . . y
C4 Re C5 85.7(7) . . y
C4 Re C3 93.5(7) . . y
C5 Re C3 84.5(8) . . y
C4 Re B3 112.0(6) . . y
C5 Re B3 161.0(7) . . y
C3 Re B3 100.7(7) . . y
C4 Re C1 147.7(6) . . y
C5 Re C1 87.8(6) . . y
C3 Re C1 117.4(6) . . y
B3 Re C1 73.5(5) . . y
C4 Re C2 156.1(6) . . y
C5 Re C2 117.9(6) . . y
C3 Re C2 92.4(6) . . y
B3 Re C2 44.1(5) . . y
C1 Re C2 40.4(5) . . y
C4 Re B5 105.6(7) . . y
C5 Re B5 92.5(7) . . y
C3 Re B5 160.4(6) . . y
B3 Re B5 76.5(6) . . y
C1 Re B5 43.1(5) . . y
C2 Re B5 71.9(5) . . y
C4 Re B4 87.2(7) . . y
C5 Re B4 130.6(7) . . y
C3 Re B4 144.8(7) . . y
B3 Re B4 47.8(5) . . y
C1 Re B4 73.3(6) . . y
C2 Re B4 74.8(5) . . y
B5 Re B4 43.4(6) . . y
C4 Re Pt 81.6(5) . . y
C5 Re Pt 147.9(6) . . y
C3 Re Pt 67.2(5) . . y
B3 Re Pt 47.1(4) . . y
C1 Re Pt 117.8(3) . . y
C2 Re Pt 79.4(3) . . y
B5 Re Pt 119.3(4) . . y
B4 Re Pt 78.2(4) . . y
C6 P1 C111 103.5(7) . . ?
C6 P1 C101 106.0(7) . . ?
C111 P1 C101 107.5(7) . . ?
C6 P1 Pt 106.5(5) . . ?
C111 P1 Pt 113.1(5) . . ?
C101 P1 Pt 118.9(4) . . ?
C121 P2 C131 104.3(7) . . ?
C121 P2 C7 101.9(6) . . ?
C131 P2 C7 108.5(7) . . ?
C121 P2 Pt 113.7(5) . . ?
C131 P2 Pt 121.6(5) . . ?
C7 P2 Pt 105.0(5) . . ?
O3 C3 Re 174.6(14) . . y
O4 C4 Re 175.9(17) . . y
O5 C5 Re 176.8(17) . . y
C7 C6 P1 112.8(11) . . ?
C6 C7 P2 108.3(10) . . ?
C2 C1 B6 110.9(11) . . ?
C2 C1 B5 112.6(11) . . ?
B6 C1 B5 61.5(9) . . ?
C2 C1 B7 61.5(9) . . ?
B6 C1 B7 61.4(9) . . ?
B5 C1 B7 112.8(11) . . ?
C2 C1 Re 70.2(7) . . ?
B6 C1 Re 128.7(10) . . ?
B5 C1 Re 70.9(7) . . ?
B7 C1 Re 128.9(9) . . ?
C1 C2 B8 112.7(11) . . ?
C1 C2 B7 63.5(9) . . ?
B8 C2 B7 63.3(10) . . ?
C1 C2 B3 111.6(11) . . ?
B8 C2 B3 62.4(10) . . ?
B7 C2 B3 116.0(12) . . ?
C1 C2 Re 69.5(7) . . ?
B8 C2 Re 126.0(10) . . ?
B7 C2 Re 130.1(9) . . ?
B3 C2 Re 67.2(7) . . ?
C2 B3 B8 57.8(9) . . ?
C2 B3 B9 101.8(11) . . ?
B8 B3 B9 59.5(10) . . ?
C2 B3 B4 104.2(10) . . ?
B8 B3 B4 105.4(12) . . ?
B9 B3 B4 56.1(9) . . ?
C2 B3 Pt 118.4(10) . . ?
B8 B3 Pt 142.7(10) . . ?
B9 B3 Pt 139.7(10) . . ?
B4 B3 Pt 110.9(9) . . ?
C2 B3 Re 68.8(7) . . ?
B8 B3 Re 123.2(10) . . ?
B9 B3 Re 120.3(9) . . ?
B4 B3 Re 69.2(7) . . ?
Pt B3 Re 78.7(6) . . ?
B9 B4 B5 105.2(12) . . ?
B9 B4 B10 60.8(9) . . ?
B5 B4 B10 57.0(10) . . ?
B9 B4 B3 59.1(9) . . ?
B5 B4 B3 104.1(11) . . ?
B10 B4 B3 106.1(12) . . ?
B9 B4 Re 117.5(9) . . ?
B5 B4 Re 67.8(7) . . ?
B10 B4 Re 119.0(11) . . ?
B3 B4 Re 63.1(7) . . ?
B10 B5 C1 104.9(11) . . ?
B10 B5 B6 59.6(10) . . ?
C1 B5 B6 58.5(9) . . ?
B10 B5 B4 61.7(10) . . ?
C1 B5 B4 107.2(10) . . ?
B6 B5 B4 110.2(12) . . ?
B10 B5 Re 124.0(10) . . ?
C1 B5 Re 66.1(7) . . ?
B6 B5 Re 121.5(10) . . ?
B4 B5 Re 68.8(7) . . ?
C1 B6 B10 105.1(13) . . ?
C1 B6 B5 59.9(9) . . ?
B10 B6 B5 58.5(10) . . ?
C1 B6 B7 60.5(9) . . ?
B10 B6 B7 109.6(13) . . ?
B5 B6 B7 110.8(12) . . ?
C1 B6 B11 105.6(11) . . ?
B10 B6 B11 60.7(10) . . ?
B5 B6 B11 107.9(12) . . ?
B7 B6 B11 60.0(10) . . ?
C2 B7 C1 55.0(8) . . ?
C2 B7 B6 102.9(12) . . ?
C1 B7 B6 58.0(9) . . ?
C2 B7 B8 57.8(9) . . ?
C1 B7 B8 101.7(12) . . ?
B6 B7 B8 107.4(13) . . ?
C2 B7 B11 104.6(13) . . ?
C1 B7 B11 105.2(13) . . ?
B6 B7 B11 62.0(10) . . ?
B8 B7 B11 59.6(10) . . ?
C2 B8 B3 59.8(9) . . ?
C2 B8 B9 104.6(11) . . ?
B3 B8 B9 61.2(9) . . ?
C2 B8 B11 106.0(12) . . ?
B3 B8 B11 111.0(13) . . ?
B9 B8 B11 59.6(10) . . ?
C2 B8 B7 58.9(9) . . ?
B3 B8 B7 110.1(12) . . ?
B9 B8 B7 107.0(12) . . ?
B11 B8 B7 60.4(10) . . ?
B4 B9 B11 112.6(12) . . ?
B4 B9 B8 112.4(12) . . ?
B11 B9 B8 60.3(10) . . ?
B4 B9 B10 60.4(10) . . ?
B11 B9 B10 60.7(10) . . ?
B8 B9 B10 107.6(12) . . ?
B4 B9 B3 64.8(9) . . ?
B11 B9 B3 110.1(12) . . ?
B8 B9 B3 59.4(9) . . ?
B10 B9 B3 110.1(12) . . ?
B5 B10 B6 61.8(10) . . ?
B5 B10 B4 61.3(10) . . ?
B6 B10 B4 111.7(14) . . ?
B5 B10 B9 106.9(13) . . ?
B6 B10 B9 108.3(12) . . ?
B4 B10 B9 58.8(9) . . ?
B5 B10 B11 112.2(14) . . ?
B6 B10 B11 62.8(10) . . ?
B4 B10 B11 110.0(12) . . ?
B9 B10 B11 59.3(9) . . ?
B9 B11 B8 60.0(9) . . ?
B9 B11 B10 60.0(10) . . ?
B8 B11 B10 106.8(13) . . ?
B9 B11 B7 107.0(13) . . ?
B8 B11 B7 60.0(10) . . ?
B10 B11 B7 104.5(13) . . ?
B9 B11 B6 103.9(13) . . ?
B8 B11 B6 104.6(12) . . ?
B10 B11 B6 56.4(10) . . ?
B7 B11 B6 58.0(10) . . ?
C106 C101 C102 118.4(14) . . ?
C106 C101 P1 118.6(11) . . ?
C102 C101 P1 122.9(12) . . ?
C103 C102 C101 120.9(16) . . ?
C102 C103 C104 119.4(17) . . ?
C105 C104 C103 120.6(16) . . ?
C104 C105 C106 118.9(17) . . ?
C101 C106 C105 121.7(15) . . ?
C116 C111 C112 116.5(14) . . ?
C116 C111 P1 121.8(11) . . ?
C112 C111 P1 121.6(12) . . ?
C113 C112 C111 122.1(15) . . ?
C114 C113 C112 120.2(15) . . ?
C113 C114 C115 119.8(16) . . ?
C116 C115 C114 117.4(16) . . ?
C111 C116 C115 123.9(15) . . ?
C126 C121 C122 116.0(14) . . ?
C126 C121 P2 123.0(12) . . ?
C122 C121 P2 121.0(12) . . ?
C123 C122 C121 123.1(16) . . ?
C124 C123 C122 119.0(17) . . ?
C123 C124 C125 120.0(17) . . ?
C124 C125 C126 121.6(18) . . ?
C125 C126 C121 120.2(17) . . ?
C136 C131 C132 118.4(17) . . ?
C136 C131 P2 119.0(14) . . ?
C132 C131 P2 122.5(15) . . ?
C133 C132 C131 122.5(21) . . ?
C134 C133 C132 121.1(24) . . ?
C133 C134 C135 119.2(23) . . ?
C134 C135 C136 121.6(22) . . ?
C131 C136 C135 117.1(19) . . ?
Cl2 C200 Cl1 115.0(26) . . ?

loop_
_geom_bond_atom_site_label_1
_geom_bond_atom_site_label_2
_geom_bond_distance
_geom_bond_site_symmetry_2
_geom_bond_publ_flag
Pt B3 2.061(18) . y
Pt P1 2.202(4) . y
Pt P2 2.314(4) . y
Pt Re 2.7583(9) . y
Re C4 1.89(2) . y
Re C5 1.93(2) . y
Re C3 1.95(2) . y
Re B3 2.28(2) . y
Re C1 2.296(14) . y
Re C2 2.307(14) . y
Re B5 2.373(14) . y
Re B4 2.39(2) . y
P1 C6 1.78(2) . ?
P1 C111 1.788(14) . ?
P1 C101 1.817(15) . ?
P2 C121 1.796(14) . ?
P2 C131 1.82(2) . ?
P2 C7 1.839(14) . ?
C3 O3 1.15(2) . y
C4 O4 1.18(2) . y
C5 O5 1.18(2) . y
C6 C7 1.48(2) . ?
C1 C2 1.59(2) . ?
C1 B6 1.69(2) . ?
C1 B5 1.71(2) . ?
C1 B7 1.73(2) . ?
C2 B8 1.68(2) . ?
C2 B7 1.70(2) . ?
C2 B3 1.72(2) . ?
B3 B8 1.77(2) . ?
B3 B9 1.80(2) . ?
B3 B4 1.89(2) . ?
B4 B9 1.74(2) . ?
B4 B5 1.76(2) . ?
B4 B10 1.77(3) . ?
B5 B10 1.68(2) . ?
B5 B6 1.74(2) . ?
B6 B10 1.70(3) . ?
B6 B7 1.75(2) . ?
B6 B11 1.82(3) . ?
B7 B8 1.78(3) . ?
B7 B11 1.79(3) . ?
B8 B9 1.77(2) . ?
B8 B11 1.77(2) . ?
B9 B11 1.76(2) . ?
B9 B10 1.77(2) . ?
B10 B11 1.78(3) . ?
C101 C106 1.38(2) . ?
C101 C102 1.40(2) . ?
C102 C103 1.35(2) . ?
C103 C104 1.41(2) . ?
C104 C105 1.36(2) . ?
C105 C106 1.38(2) . ?
C111 C116 1.36(2) . ?
C111 C112 1.40(2) . ?
C112 C113 1.37(2) . ?
C113 C114 1.37(2) . ?
C114 C115 1.41(2) . ?
C115 C116 1.39(2) . ?
C121 C126 1.39(2) . ?
C121 C122 1.41(2) . ?
C122 C123 1.35(2) . ?
C123 C124 1.35(2) . ?
C124 C125 1.36(2) . ?
C125 C126 1.37(2) . ?
C131 C136 1.34(2) . ?
C131 C132 1.41(2) . ?
C132 C133 1.33(3) . ?
C133 C134 1.32(3) . ?
C134 C135 1.35(3) . ?
C135 C136 1.45(3) . ?
C200 Cl2 1.53(3) . ?
C200 Cl1 1.76(5) . ?
